data_7050435
loop_
_publ_author_name
'Vitoria, Pablo'
'Ugalde, Mar\'ia'
'Guti\'errez-Zorrilla, Juan M.'
'Rom\'an, Pascual'
'Luque, Antonio'
'San Felices, Leire'
'Garc\'ia-Tojal, Javier'

_publ_section_title
;
 Organic--inorganic hybrids based on four-electron reduced Keggin
 \b-isomer phosphododecamolybdates and diazines
;
_journal_issue 2
_journal_name_full 'New Journal of Chemistry'
_journal_page_first 399
_journal_paper_doi 10.1039/b207243b
_journal_volume 27
_journal_year 2003
_chemical_compound_source 'see text'
_chemical_formula_sum 'C12 H39 Mo12 N6 O50 P'
_chemical_formula_weight 2249.71
_chemical_name_systematic
;
?
;
_space_group_IT_number 14
_symmetry_cell_setting monoclinic
_symmetry_space_group_name_Hall '-P 2yn'
_symmetry_space_group_name_H-M 'P 1 21/n 1'
_cell_angle_alpha 90
_cell_angle_beta 107.92(2)
_cell_angle_gamma 90
_cell_formula_units_Z 4
_cell_length_a 17.149(3)
_cell_length_b 12.0363(17)
_cell_length_c 27.041(5)
_cell_measurement_reflns_used 5000
_cell_measurement_temperature 293(2)
_cell_measurement_theta_max 26
_cell_measurement_theta_min 2
_cell_volume 5310.8(17)
_computing_publication_material 'PLATON (Spek, 1990)'
_diffrn_measured_fraction_theta_full 0.964
_diffrn_measured_fraction_theta_max 0.964
_diffrn_measurement_device_type 'STOE IPDS'
_diffrn_radiation_source x-ray
_diffrn_radiation_type MoK\a
_diffrn_radiation_wavelength 0.71073
_diffrn_reflns_av_R_equivalents 0.1462
_diffrn_reflns_limit_h_max 19
_diffrn_reflns_limit_h_min -20
_diffrn_reflns_limit_k_max 13
_diffrn_reflns_limit_k_min -13
_diffrn_reflns_limit_l_max 32
_diffrn_reflns_limit_l_min 0
_diffrn_reflns_number 17125
_diffrn_reflns_reduction_process
;
?
;
_diffrn_reflns_theta_full 25
_diffrn_reflns_theta_max 25
_diffrn_reflns_theta_min 2.1
_exptl_absorpt_coefficient_mu 2.885
_exptl_absorpt_correction_T_max 0.5894
_exptl_absorpt_correction_T_min 0.2613
_exptl_absorpt_correction_type analytical
_exptl_crystal_colour black
_exptl_crystal_density_diffrn 2.814
_exptl_crystal_density_method 'Not Measured'
_exptl_crystal_description prism
_exptl_crystal_F_000 4288
_exptl_crystal_size_max 0.50
_exptl_crystal_size_mid 0.45
_exptl_crystal_size_min 0.21
_refine_diff_density_max 2.506
_refine_diff_density_min -2.073
_refine_ls_extinction_method none
_refine_ls_goodness_of_fit_ref 1.049
_refine_ls_hydrogen_treatment mixed
_refine_ls_matrix_type full
_refine_ls_number_parameters 585
_refine_ls_number_reflns 9023
_refine_ls_number_restraints 0
_refine_ls_restrained_S_all 1.049
_refine_ls_R_factor_gt 0.1056
_refine_ls_shift/su_max 0
_refine_ls_structure_factor_coef Fsqd
_refine_ls_weighting_details 'calc w==1/[\s^2^(Fo^2^)+(0.1294P)^2^+288.4588P] where P==(Fo^2^+2Fc^2^)/3'
_refine_ls_weighting_scheme calc
_refine_ls_wR_factor_ref 0.2872
_reflns_number_gt 6392
_reflns_number_total 9023
_reflns_threshold_expression >2sigma(I)
_cod_data_source_file b207243b.txt
_cod_data_source_block 2
_cod_depositor_comments
;
The following automatic conversions were performed:
'_symmetry_cell_setting' value 'Monoclinic' changed to 'monoclinic'
according to '/home/saulius/struct/CIF-dictionaries/cif_core.dic'
dictionary named 'cif_core.dic' version 2.4.1 from 2010-06-29.

Automatic conversion script
Id: cif_fix_enum 1527 2010-12-29 10:47:43Z saulius 
;
_cod_original_cell_volume 5310.6(17)
_cod_original_sg_symbol_H-M 'P 21/n'
_cod_database_code 7050435

loop_
_symmetry_equiv_pos_as_xyz
x,y,z
1/2-x,1/2+y,1/2-z
-x,-y,-z
1/2+x,1/2-y,1/2+z

loop_
_atom_site_aniso_label
_atom_site_aniso_U_11
_atom_site_aniso_U_22
_atom_site_aniso_U_33
_atom_site_aniso_U_23
_atom_site_aniso_U_13
_atom_site_aniso_U_12
Mo1 0.0318(9) 0.0240(10) 0.0359(9) 0.0005(7) 0.0220(7) 0.0020(7)
Mo2 0.0331(9) 0.0248(10) 0.0326(9) 0.0030(7) 0.0214(7) 0.0007(7)
Mo3 0.0300(9) 0.0249(10) 0.0347(9) -0.0024(7) 0.0207(7) -0.0039(7)
Mo4 0.0231(8) 0.0324(11) 0.0325(9) 0.0024(7) 0.0162(7) 0.0036(7)
Mo5 0.0284(9) 0.0317(11) 0.0286(8) 0.0004(7) 0.0139(7) 0.0009(7)
Mo6 0.0298(9) 0.0296(11) 0.0303(8) -0.0022(7) 0.0197(7) 0.0006(7)
Mo7 0.0249(8) 0.0305(10) 0.0353(9) 0.0009(7) 0.0200(7) 0.0034(7)
Mo8 0.0237(8) 0.0324(11) 0.0289(8) 0.0014(7) 0.0154(7) 0.0001(7)
Mo9 0.0270(8) 0.0311(10) 0.0291(8) -0.0004(7) 0.0192(7) 0.0019(7)
Mo10 0.0254(8) 0.0299(10) 0.0321(9) 0.0030(7) 0.0189(7) -0.0019(7)
Mo11 0.0305(9) 0.0248(10) 0.0336(9) -0.0026(7) 0.0178(7) -0.0033(7)
Mo12 0.0276(8) 0.0244(10) 0.0350(9) 0.0048(7) 0.0178(7) 0.0025(7)
P1 0.019(2) 0.022(3) 0.025(2) 0.0011(18) 0.0129(18) -0.0009(19)
O1 0.050(9) 0.029(9) 0.055(9) -0.001(7) 0.026(8) 0.005(7)
O2 0.054(9) 0.024(8) 0.045(8) 0.003(6) 0.039(7) -0.005(7)
O3 0.034(8) 0.051(11) 0.050(9) -0.001(7) 0.027(7) -0.016(7)
O4 0.010(6) 0.055(11) 0.038(7) 0.004(7) 0.004(5) -0.001(6)
O5 0.060(10) 0.051(11) 0.030(7) -0.009(7) 0.027(7) -0.001(8)
O6 0.027(7) 0.049(10) 0.038(7) -0.009(7) 0.018(6) 0.009(7)
O7 0.003(5) 0.068(12) 0.050(8) 0.012(8) 0.010(6) 0.008(6)
O8 0.047(9) 0.040(10) 0.036(8) 0.013(7) 0.022(7) 0.001(7)
O9 0.045(9) 0.047(11) 0.041(8) -0.006(7) 0.029(7) 0.003(8)
O10 0.027(7) 0.050(11) 0.044(8) 0.008(7) 0.024(6) -0.004(7)
O11 0.052(9) 0.024(9) 0.052(9) -0.002(7) 0.027(7) -0.012(7)
O12 0.035(8) 0.033(9) 0.063(9) 0.019(7) 0.034(7) 0.015(7)
O13 0.052(9) 0.031(9) 0.029(7) 0.003(6) 0.019(6) 0.003(7)
O14 0.016(6) 0.031(8) 0.044(8) 0.004(6) 0.021(6) 0.001(5)
O15 0.045(8) 0.028(9) 0.030(7) -0.003(6) 0.021(6) 0.012(6)
O16 0.029(7) 0.052(10) 0.034(7) 0.007(7) 0.021(6) -0.002(7)
O17 0.034(7) 0.030(9) 0.040(8) 0.003(6) 0.021(6) 0.007(6)
O18 0.031(7) 0.041(10) 0.031(7) 0.004(6) 0.020(6) 0.004(6)
O19 0.027(7) 0.025(8) 0.036(7) 0.008(6) 0.017(6) 0.005(6)
O20 0.033(7) 0.031(9) 0.036(7) 0.000(6) 0.019(6) 0.004(6)
O21 0.030(7) 0.049(10) 0.030(7) -0.004(6) 0.022(6) 0.002(7)
O22 0.034(8) 0.034(9) 0.035(7) 0.004(6) 0.014(6) 0.010(6)
O23 0.030(7) 0.032(8) 0.038(7) -0.006(6) 0.025(6) -0.005(6)
O24 0.017(6) 0.035(9) 0.033(7) 0.006(6) 0.011(5) 0.003(6)
O25 0.022(6) 0.042(9) 0.031(7) 0.003(6) 0.016(5) 0.005(6)
O26 0.029(7) 0.035(9) 0.033(7) 0.001(6) 0.017(6) 0.000(6)
O27 0.016(6) 0.044(9) 0.032(7) 0.006(6) 0.017(5) 0.009(6)
O28 0.023(6) 0.029(8) 0.032(7) -0.004(5) 0.016(5) 0.001(6)
O29 0.034(7) 0.027(8) 0.038(7) -0.005(6) 0.022(6) -0.001(6)
O30 0.033(7) 0.016(7) 0.037(7) -0.006(5) 0.015(6) 0.007(6)
O31 0.034(7) 0.023(8) 0.043(8) 0.002(6) 0.024(6) 0.002(6)
O32 0.019(6) 0.033(9) 0.043(8) -0.005(6) 0.020(6) 0.003(6)
O33 0.031(7) 0.031(9) 0.037(7) -0.006(6) 0.018(6) 0.003(6)
O34 0.035(8) 0.031(9) 0.039(8) 0.011(6) 0.014(6) -0.001(7)
O35 0.031(7) 0.031(8) 0.028(7) 0.005(6) 0.016(6) 0.003(6)
O36 0.018(6) 0.036(9) 0.034(7) -0.005(6) 0.012(5) 0.003(6)
O37 0.027(7) 0.042(9) 0.025(6) 0.003(6) 0.016(5) 0.002(6)
O38 0.020(6) 0.030(8) 0.030(7) 0.002(5) 0.010(5) 0.004(6)
O39 0.020(6) 0.035(8) 0.034(7) -0.001(6) 0.023(5) 0.006(6)

loop_
_atom_site_label
_atom_site_type_symbol
_atom_site_thermal_displace_type
_atom_site_fract_x
_atom_site_fract_y
_atom_site_fract_z
_atom_site_occupancy
_atom_site_U_iso_or_equiv
_atom_site_calc_flag
_atom_site_refinement_flags
Mo1 Mo Uani 0.01397(11) 0.43954(15) 0.36526(6) 1.000 0.0279(5) . .
Mo2 Mo Uani 0.05645(11) 0.35041(16) 0.25562(6) 1.000 0.0276(5) . .
Mo3 Mo Uani 0.21267(10) 0.35683(15) 0.38179(6) 1.000 0.0274(5) . .
Mo4 Mo Uani -0.15352(10) 0.23895(16) 0.33784(6) 1.000 0.0276(5) . .
Mo5 Mo Uani -0.09864(10) 0.13358(16) 0.22492(6) 1.000 0.0284(5) . .
Mo6 Mo Uani 0.10623(10) 0.05942(16) 0.23831(6) 1.000 0.0275(5) . .
Mo7 Mo Uani 0.26405(10) 0.06736(16) 0.36636(6) 1.000 0.0278(5) . .
Mo8 Mo Uani 0.20908(10) 0.14706(16) 0.47795(6) 1.000 0.0267(5) . .
Mo9 Mo Uani -0.00289(10) 0.23597(16) 0.46175(6) 1.000 0.0267(5) . .
Mo10 Mo Uani -0.08270(10) -0.00566(16) 0.39823(6) 1.000 0.0269(5) . .
Mo11 Mo Uani -0.01539(10) -0.10351(15) 0.28783(6) 1.000 0.0278(5) . .
Mo12 Mo Uani 0.14433(10) -0.09943(15) 0.41502(6) 1.000 0.0271(5) . .
P1 P Uani 0.0552(3) 0.1515(4) 0.35105(17) 1.000 0.0206(14) . .
O1 O Uani -0.0151(10) 0.5676(14) 0.3759(6) 1.000 0.042(5) . .
O2 O Uani 0.0558(9) 0.4257(12) 0.2036(5) 1.000 0.036(5) . .
O3 O Uani 0.2962(9) 0.4377(15) 0.4006(6) 1.000 0.042(5) . .
O4 O Uani -0.2482(7) 0.2870(14) 0.3197(5) 1.000 0.035(5) . .
O5 O Uani -0.1752(10) 0.1475(15) 0.1702(5) 1.000 0.044(5) . .
O6 O Uani 0.1484(8) 0.0328(14) 0.1912(5) 1.000 0.036(5) . .
O7 O Uani 0.3592(7) 0.0394(15) 0.3636(5) 1.000 0.040(5) . .
O8 O Uani 0.2699(10) 0.1698(14) 0.5377(5) 1.000 0.039(5) . .
O9 O Uani -0.0098(9) 0.2880(14) 0.5178(5) 1.000 0.041(5) . .
O10 O Uani -0.1360(8) -0.1059(14) 0.4171(5) 1.000 0.037(5) . .
O11 O Uani -0.0457(10) -0.2345(13) 0.2702(6) 1.000 0.040(5) . .
O12 O Uani 0.1662(9) -0.2262(13) 0.4383(6) 1.000 0.039(5) . .
O13 O Uani 0.0183(10) 0.4558(13) 0.2943(5) 1.000 0.036(5) . .
O14 O Uani 0.1761(7) 0.3918(12) 0.3030(5) 1.000 0.028(4) . .
O15 O Uani 0.1294(9) 0.4573(12) 0.3870(5) 1.000 0.032(5) . .
O16 O Uani -0.0879(8) 0.3632(14) 0.3351(5) 1.000 0.036(5) . .
O17 O Uani -0.0435(8) 0.2744(13) 0.2335(5) 1.000 0.032(5) . .
O18 O Uani 0.1083(8) 0.2150(13) 0.2448(5) 1.000 0.032(5) . .
O19 O Uani 0.2539(8) 0.2216(12) 0.3608(5) 1.000 0.028(4) . .
O20 O Uani 0.2139(8) 0.2810(12) 0.4443(5) 1.000 0.031(4) . .
O21 O Uani 0.0216(8) 0.3632(14) 0.4281(5) 1.000 0.033(5) . .
O22 O Uani -0.1467(9) 0.1758(13) 0.2756(5) 1.000 0.034(5) . .
O23 O Uani -0.0105(8) 0.0927(12) 0.1896(5) 1.000 0.030(4) . .
O24 O Uani 0.1965(7) 0.0439(12) 0.2978(5) 1.000 0.028(4) . .
O25 O Uani 0.3038(8) 0.1015(13) 0.4468(5) 1.000 0.030(4) . .
O26 O Uani 0.1030(8) 0.1828(12) 0.4815(5) 1.000 0.031(4) . .
O27 O Uani -0.1222(7) 0.2752(13) 0.4162(5) 1.000 0.028(4) . .
O28 O Uani -0.1653(8) 0.0907(12) 0.3633(5) 1.000 0.026(4) . .
O29 O Uani -0.0995(8) -0.0201(12) 0.2376(5) 1.000 0.031(4) . .
O30 O Uani 0.0585(8) -0.0754(11) 0.2472(5) 1.000 0.028(4) . .
O31 O Uani 0.2375(8) -0.0692(12) 0.3905(5) 1.000 0.031(4) . .
O32 O Uani 0.1912(8) -0.0081(12) 0.4762(5) 1.000 0.029(4) . .
O33 O Uani -0.0508(8) 0.0908(12) 0.4591(5) 1.000 0.031(4) . .
O34 O Uani -0.0710(9) -0.0674(13) 0.3383(5) 1.000 0.034(5) . .
O35 O Uani 0.0767(8) -0.1245(12) 0.3488(5) 1.000 0.028(4) . .
O36 O Uani 0.0389(7) -0.0600(12) 0.4334(5) 1.000 0.028(4) . .
O37 O Uani 0.0764(8) 0.2707(13) 0.3414(5) 1.000 0.030(4) . .
O38 O Uani -0.0139(7) 0.1512(12) 0.3764(5) 1.000 0.026(4) . .
O39 O Uani 0.0240(7) 0.0900(12) 0.2984(5) 1.000 0.026(4) . .
O40 O Uiso 0.1318(7) 0.0938(11) 0.3865(4) 1.000 0.023(3) . .
N11 N Uiso 0.2609(14) 0.215(2) 0.1658(9) 1.000 0.059(6) . .
N13 N Uiso 0.2727(12) 0.3004(19) 0.2460(8) 1.000 0.047(5) . .
C12 C Uiso 0.2329(18) 0.283(3) 0.1966(10) 1.000 0.058(7) . .
C14 C Uiso 0.3402(17) 0.237(3) 0.2664(10) 1.000 0.056(7) . .
C15 C Uiso 0.3728(18) 0.169(3) 0.2365(10) 1.000 0.057(7) . .
C16 C Uiso 0.332(2) 0.156(3) 0.1863(12) 1.000 0.072(9) . .
N21 N Uiso 0.8269(15) 0.552(2) 0.2369(9) 1.000 0.066(6) . .
N23 N Uiso 0.7701(13) 0.386(2) 0.1965(8) 1.000 0.053(5) . .
C22 C Uiso 0.7820(17) 0.464(3) 0.2354(11) 1.000 0.059(7) . .
C24 C Uiso 0.8096(16) 0.410(2) 0.1613(10) 1.000 0.054(6) . .
C25 C Uiso 0.8559(14) 0.502(2) 0.1648(9) 1.000 0.044(5) . .
C26 C Uiso 0.8630(17) 0.567(3) 0.2016(10) 1.000 0.059(7) . .
N31 N Uiso 0.7410(15) -0.055(2) -0.0048(9) 1.000 0.060(6) . .
N33 N Uiso 0.7840(19) 0.080(3) 0.0580(11) 1.000 0.085(8) . .
C32 C Uiso 0.7965(19) 0.009(3) 0.0244(11) 1.000 0.065(8) . .
C34 C Uiso 0.712(2) 0.081(3) 0.0629(12) 1.000 0.073(9) . .
C35 C Uiso 0.6500(18) 0.018(3) 0.0331(10) 1.000 0.058(7) . .
C36 C Uiso 0.6656(18) -0.052(3) 0.0011(11) 1.000 0.061(7) . .
O41 O Uiso 0.5418(17) 0.723(3) 0.3971(10) 1.000 0.105(9) . .
O42 O Uiso 0.474(3) 0.056(4) 0.5886(16) 1.000 0.174(16) . .
O43 O Uiso 0.016(3) 0.068(5) 0.042(2) 1.000 0.22(2) . .
O44 O Uiso 0.1652(15) 0.193(2) 0.0640(9) 1.000 0.089(7) . .
O45 O Uiso 0.6656(17) 0.191(3) 0.1767(10) 1.000 0.103(8) . .
O46 O Uiso 0.030(3) 0.866(5) 0.111(2) 1.000 0.21(2) . .
O47 O Uiso 0.611(3) 0.337(4) 0.3694(17) 1.000 0.178(17) . .
O48 O Uiso 0.7450(14) 0.202(2) 0.4405(9) 1.000 0.081(6) . .
O49 O Uiso 0.6037(10) 0.1009(15) 0.4991(6) 1.000 0.049(4) . .
O50 O Uiso 0.057(2) 0.736(3) 0.0329(13) 1.000 0.138(12) . .
H11 H Uiso 0.23397 0.20917 0.13335 1.000 0.0707 . .
H12 H Uiso 0.18306 0.31877 0.18210 1.000 0.0692 . .
H14 H Uiso 0.36583 0.23973 0.30209 1.000 0.0678 . .
H15 H Uiso 0.42233 0.13279 0.25136 1.000 0.0684 . .
H16 H Uiso 0.35187 0.10858 0.16564 1.000 0.0864 . .
H21 H Uiso 0.83265 0.60028 0.26119 1.000 0.0789 . .
H22 H Uiso 0.75726 0.45418 0.26119 1.000 0.0707 . .
H24 H Uiso 0.80450 0.36102 0.13382 1.000 0.0649 . .
H25 H Uiso 0.88206 0.51634 0.14005 1.000 0.0526 . .
H26 H Uiso 0.89595 0.62934 0.20412 1.000 0.0704 . .
H32 H Uiso 0.84907 0.00507 0.02144 1.000 0.0774 . .
H34 H Uiso 0.70150 0.12730 0.08781 1.000 0.0872 . .
H35 H Uiso 0.59726 0.02491 0.03542 1.000 0.0694 . .
H36 H Uiso 0.62517 -0.10097 -0.01767 1.000 0.0737 . .

loop_
_atom_type_symbol
_atom_type_description
_atom_type_scat_dispersion_real
_atom_type_scat_dispersion_imag
_atom_type_scat_source
P P 0.1023 0.0942 'International Tables Vol C Tables 4.2.6.8 and 6.1.1.4'
O O 0.0106 0.0060 'International Tables Vol C Tables 4.2.6.8 and 6.1.1.4'
N N 0.0061 0.0033 'International Tables Vol C Tables 4.2.6.8 and 6.1.1.4'
Mo Mo -1.6832 0.6857 'International Tables Vol C Tables 4.2.6.8 and 6.1.1.4'
H H 0.0000 0.0000 'International Tables Vol C Tables 4.2.6.8 and 6.1.1.4'
C C 0.0033 0.0016 'International Tables Vol C Tables 4.2.6.8 and 6.1.1.4'

loop_
_geom_angle_atom_site_label_1
_geom_angle_atom_site_label_2
_geom_angle_atom_site_label_3
_geom_angle
_geom_angle_site_symmetry_1
_geom_angle_site_symmetry_2
_geom_angle_site_symmetry_3
_geom_angle_publ_flag
O1 Mo1 O13 100.4(7) . . . yes
O1 Mo1 O15 100.4(7) . . . yes
O1 Mo1 O16 103.5(8) . . . yes
O1 Mo1 O21 103.5(7) . . . yes
O1 Mo1 O37 168.0(7) . . . yes
O13 Mo1 O15 86.7(6) . . . yes
O13 Mo1 O16 86.3(6) . . . yes
O13 Mo1 O21 156.1(7) . . . yes
O13 Mo1 O37 71.1(6) . . . yes
O15 Mo1 O16 155.9(7) . . . yes
O15 Mo1 O21 90.0(6) . . . yes
O15 Mo1 O37 71.3(5) . . . yes
O16 Mo1 O21 87.2(6) . . . yes
O16 Mo1 O37 84.6(6) . . . yes
O21 Mo1 O37 85.4(6) . . . yes
O2 Mo2 O13 100.9(7) . . . yes
O2 Mo2 O14 97.8(6) . . . yes
O2 Mo2 O17 103.2(7) . . . yes
O2 Mo2 O18 102.4(7) . . . yes
O2 Mo2 O37 168.1(6) . . . yes
O13 Mo2 O14 86.7(6) . . . yes
O13 Mo2 O17 93.8(7) . . . yes
O13 Mo2 O18 155.7(6) . . . yes
O13 Mo2 O37 73.0(6) . . . yes
O14 Mo2 O17 158.5(6) . . . yes
O14 Mo2 O18 83.3(6) . . . yes
O14 Mo2 O37 72.0(5) . . . yes
O17 Mo2 O18 87.6(6) . . . yes
O17 Mo2 O37 87.6(5) . . . yes
O18 Mo2 O37 82.8(5) . . . yes
O3 Mo3 O14 98.9(7) . . . yes
O3 Mo3 O15 101.5(7) . . . yes
O3 Mo3 O19 102.9(7) . . . yes
O3 Mo3 O20 103.4(7) . . . yes
O3 Mo3 O37 167.8(7) . . . yes
O14 Mo3 O15 87.2(5) . . . yes
O14 Mo3 O19 83.7(6) . . . yes
O14 Mo3 O20 157.3(6) . . . yes
O14 Mo3 O37 71.7(5) . . . yes
O15 Mo3 O19 155.0(6) . . . yes
O15 Mo3 O20 92.4(6) . . . yes
O15 Mo3 O37 70.9(6) . . . yes
O19 Mo3 O20 87.3(6) . . . yes
O19 Mo3 O37 84.2(6) . . . yes
O20 Mo3 O37 86.7(5) . . . yes
O4 Mo4 O16 104.8(7) . . . yes
O4 Mo4 O22 101.6(7) . . . yes
O4 Mo4 O27 98.8(6) . . . yes
O4 Mo4 O28 103.1(7) . . . yes
O4 Mo4 O38 171.5(6) . . . yes
O16 Mo4 O22 94.8(6) . . . yes
O16 Mo4 O27 84.4(6) . . . yes
O16 Mo4 O28 150.4(6) . . . yes
O16 Mo4 O38 81.2(6) . . . yes
O22 Mo4 O27 159.1(6) . . . yes
O22 Mo4 O28 89.3(6) . . . yes
O22 Mo4 O38 83.6(6) . . . yes
O27 Mo4 O28 81.6(6) . . . yes
O27 Mo4 O38 75.6(5) . . . yes
O28 Mo4 O38 70.1(5) . . . yes
O5 Mo5 O17 104.1(7) . . . yes
O5 Mo5 O22 102.7(7) . . . yes
O5 Mo5 O23 95.9(7) . . . yes
O5 Mo5 O29 102.3(7) . . . yes
O5 Mo5 O39 170.6(7) . . . yes
O17 Mo5 O22 89.0(6) . . . yes
O17 Mo5 O23 82.2(6) . . . yes
O17 Mo5 O29 151.3(6) . . . yes
O17 Mo5 O39 79.9(5) . . . yes
O22 Mo5 O23 161.0(6) . . . yes
O22 Mo5 O29 95.9(6) . . . yes
O22 Mo5 O39 85.8(5) . . . yes
O23 Mo5 O29 84.2(6) . . . yes
O23 Mo5 O39 76.1(5) . . . yes
O29 Mo5 O39 72.3(5) . . . yes
O6 Mo6 O18 105.1(7) . . . yes
O6 Mo6 O23 96.4(6) . . . yes
O6 Mo6 O24 101.4(6) . . . yes
O6 Mo6 O30 103.9(7) . . . yes
O6 Mo6 O39 171.4(6) . . . yes
O18 Mo6 O23 81.6(6) . . . yes
O18 Mo6 O24 91.9(6) . . . yes
O18 Mo6 O30 148.3(6) . . . yes
O18 Mo6 O39 77.9(5) . . . yes
O23 Mo6 O24 162.0(6) . . . yes
O23 Mo6 O30 82.7(6) . . . yes
O23 Mo6 O39 75.8(5) . . . yes
O24 Mo6 O30 94.7(6) . . . yes
O24 Mo6 O39 86.5(5) . . . yes
O30 Mo6 O39 71.6(5) . . . yes
O7 Mo7 O19 105.2(8) . . . yes
O7 Mo7 O24 103.7(6) . . . yes
O7 Mo7 O25 94.3(6) . . . yes
O7 Mo7 O31 100.5(7) . . . yes
O7 Mo7 O40 169.7(5) . . . yes
O19 Mo7 O24 93.2(6) . . . yes
O19 Mo7 O25 83.2(6) . . . yes
O19 Mo7 O31 150.8(6) . . . yes
O19 Mo7 O40 79.8(5) . . . yes
O24 Mo7 O25 162.0(6) . . . yes
O24 Mo7 O31 94.0(6) . . . yes
O24 Mo7 O40 84.8(5) . . . yes
O25 Mo7 O31 81.3(6) . . . yes
O25 Mo7 O40 77.2(5) . . . yes
O31 Mo7 O40 72.7(5) . . . yes
O8 Mo8 O20 103.0(7) . . . yes
O8 Mo8 O25 95.8(7) . . . yes
O8 Mo8 O26 103.8(7) . . . yes
O8 Mo8 O32 103.7(7) . . . yes
O8 Mo8 O40 172.0(7) . . . yes
O20 Mo8 O25 82.8(6) . . . yes
O20 Mo8 O26 90.9(6) . . . yes
O20 Mo8 O32 150.8(6) . . . yes
O20 Mo8 O40 80.1(5) . . . yes
O25 Mo8 O26 160.3(5) . . . yes
O25 Mo8 O32 82.7(6) . . . yes
O25 Mo8 O40 77.2(5) . . . yes
O26 Mo8 O32 94.3(6) . . . yes
O26 Mo8 O40 83.3(5) . . . yes
O32 Mo8 O40 71.9(5) . . . yes
O9 Mo9 O21 102.7(7) . . . yes
O9 Mo9 O26 101.8(7) . . . yes
O9 Mo9 O27 96.9(6) . . . yes
O9 Mo9 O33 103.0(7) . . . yes
O9 Mo9 O38 171.6(6) . . . yes
O21 Mo9 O26 94.3(6) . . . yes
O21 Mo9 O27 81.7(6) . . . yes
O21 Mo9 O33 150.8(6) . . . yes
O21 Mo9 O38 81.4(5) . . . yes
O26 Mo9 O27 161.3(6) . . . yes
O26 Mo9 O33 93.8(6) . . . yes
O26 Mo9 O38 85.0(5) . . . yes
O27 Mo9 O33 81.6(6) . . . yes
O27 Mo9 O38 76.3(5) . . . yes
O33 Mo9 O38 71.4(5) . . . yes
O10 Mo10 O28 101.7(7) . . . yes
O10 Mo10 O33 102.0(6) . . . yes
O10 Mo10 O34 101.1(7) . . . yes
O10 Mo10 O36 101.2(6) . . . yes
O10 Mo10 O38 173.6(6) . . . yes
O28 Mo10 O33 91.7(6) . . . yes
O28 Mo10 O34 94.4(6) . . . yes
O28 Mo10 O36 156.8(6) . . . yes
O28 Mo10 O38 74.8(5) . . . yes
O33 Mo10 O34 154.3(7) . . . yes
O33 Mo10 O36 79.8(6) . . . yes
O33 Mo10 O38 73.0(5) . . . yes
O34 Mo10 O36 84.9(6) . . . yes
O34 Mo10 O38 84.6(6) . . . yes
O36 Mo10 O38 82.1(5) . . . yes
O11 Mo11 O29 100.9(7) . . . yes
O11 Mo11 O30 101.6(7) . . . yes
O11 Mo11 O34 103.5(7) . . . yes
O11 Mo11 O35 102.8(7) . . . yes
O11 Mo11 O39 170.8(6) . . . yes
O29 Mo11 O30 89.3(6) . . . yes
O29 Mo11 O34 87.5(6) . . . yes
O29 Mo11 O35 155.9(6) . . . yes
O29 Mo11 O39 72.7(5) . . . yes
O30 Mo11 O34 154.9(6) . . . yes
O30 Mo11 O35 90.1(6) . . . yes
O30 Mo11 O39 72.1(5) . . . yes
O34 Mo11 O35 83.0(6) . . . yes
O34 Mo11 O39 83.2(6) . . . yes
O35 Mo11 O39 84.2(5) . . . yes
O12 Mo12 O31 100.9(7) . . . yes
O12 Mo12 O32 102.3(7) . . . yes
O12 Mo12 O35 102.8(7) . . . yes
O12 Mo12 O36 103.5(7) . . . yes
O12 Mo12 O40 172.1(6) . . . yes
O31 Mo12 O32 90.9(6) . . . yes
O31 Mo12 O35 92.1(6) . . . yes
O31 Mo12 O36 155.3(6) . . . yes
O31 Mo12 O40 73.5(5) . . . yes
O32 Mo12 O35 153.7(6) . . . yes
O32 Mo12 O36 80.2(6) . . . yes
O32 Mo12 O40 72.7(5) . . . yes
O35 Mo12 O36 86.3(6) . . . yes
O35 Mo12 O40 83.1(5) . . . yes
O36 Mo12 O40 81.9(5) . . . yes
O37 P1 O38 109.6(8) . . . yes
O37 P1 O39 109.1(8) . . . yes
O37 P1 O40 109.3(8) . . . yes
O38 P1 O39 108.2(7) . . . yes
O38 P1 O40 110.4(7) . . . yes
O39 P1 O40 110.2(7) . . . yes
Mo1 O13 Mo2 127.0(8) . . . yes
Mo2 O14 Mo3 120.3(6) . . . yes
Mo1 O15 Mo3 129.7(8) . . . yes
Mo1 O16 Mo4 147.0(8) . . . yes
Mo2 O17 Mo5 147.0(9) . . . yes
Mo2 O18 Mo6 149.6(8) . . . yes
Mo3 O19 Mo7 148.2(8) . . . yes
Mo3 O20 Mo8 148.4(8) . . . yes
Mo1 O21 Mo9 148.9(9) . . . yes
Mo4 O22 Mo5 157.8(9) . . . yes
Mo5 O23 Mo6 116.8(6) . . . yes
Mo6 O24 Mo7 158.5(8) . . . yes
Mo7 O25 Mo8 114.6(6) . . . yes
Mo8 O26 Mo9 159.6(8) . . . yes
Mo4 O27 Mo9 117.0(6) . . . yes
Mo4 O28 Mo10 127.5(8) . . . yes
Mo5 O29 Mo11 126.4(7) . . . yes
Mo6 O30 Mo11 127.7(7) . . . yes
Mo7 O31 Mo12 126.6(8) . . . yes
Mo8 O32 Mo12 127.0(7) . . . yes
Mo9 O33 Mo10 125.3(7) . . . yes
Mo10 O34 Mo11 156.4(9) . . . yes
Mo11 O35 Mo12 157.5(9) . . . yes
Mo10 O36 Mo12 140.9(7) . . . yes
Mo1 O37 Mo2 88.8(5) . . . yes
Mo1 O37 Mo3 88.1(5) . . . yes
Mo1 O37 P1 125.8(8) . . . yes
Mo2 O37 Mo3 95.3(5) . . . yes
Mo2 O37 P1 124.3(8) . . . yes
Mo3 O37 P1 124.1(8) . . . yes
Mo4 O38 Mo9 90.2(4) . . . yes
Mo4 O38 Mo10 87.4(4) . . . yes
Mo4 O38 P1 125.1(7) . . . yes
Mo9 O38 Mo10 89.8(4) . . . yes
Mo9 O38 P1 124.4(7) . . . yes
Mo10 O38 P1 128.0(8) . . . yes
Mo5 O39 Mo6 91.1(4) . . . yes
Mo5 O39 Mo11 88.4(4) . . . yes
Mo5 O39 P1 127.4(8) . . . yes
Mo6 O39 Mo11 88.5(5) . . . yes
Mo6 O39 P1 124.6(7) . . . yes
Mo11 O39 P1 125.1(8) . . . yes
Mo7 O40 Mo8 90.4(4) . . . yes
Mo7 O40 Mo12 87.1(4) . . . yes
Mo7 O40 P1 125.4(6) . . . yes
Mo8 O40 Mo12 87.9(4) . . . yes
Mo8 O40 P1 126.4(7) . . . yes
Mo12 O40 P1 127.2(7) . . . yes
C12 N11 C16 120(2) . . . yes
C12 N13 C14 116(2) . . . yes
C12 N11 H11 119.71 . . . no
C16 N11 H11 120.12 . . . no
C22 N21 C26 120(3) . . . yes
C22 N23 C24 114(2) . . . yes
C26 N21 H21 119.90 . . . no
C22 N21 H21 120.08 . . . no
C32 N31 C36 118(3) . . . yes
C32 N33 C34 116(3) . . . yes
N11 C12 N13 123(3) . . . yes
N13 C14 C15 123(2) . . . yes
C14 C15 C16 119(3) . . . no
N11 C16 C15 118(3) . . . yes
N13 C12 H12 118.48 . . . no
N11 C12 H12 118.29 . . . no
C15 C14 H14 118.72 . . . no
N13 C14 H14 118.34 . . . no
C14 C15 H15 120.32 . . . no
C16 C15 H15 120.64 . . . no
N11 C16 H16 121.16 . . . no
C15 C16 H16 120.54 . . . no
N21 C22 N23 122(3) . . . yes
N23 C24 C25 122(2) . . . yes
C24 C25 C26 119(3) . . . no
N21 C26 C25 123(3) . . . yes
N21 C22 H22 118.84 . . . no
N23 C22 H22 119.48 . . . no
C25 C24 H24 118.97 . . . no
N23 C24 H24 118.67 . . . no
C24 C25 H25 120.40 . . . no
C26 C25 H25 120.66 . . . no
C25 C26 H26 118.36 . . . no
N21 C26 H26 118.33 . . . no
N31 C32 N33 125(3) . . . yes
N33 C34 C35 123(3) . . . yes
C34 C35 C36 119(3) . . . no
N31 C36 C35 120(3) . . . yes
N31 C32 H32 118.00 . . . no
N33 C32 H32 117.50 . . . no
N33 C34 H34 119.08 . . . no
C35 C34 H34 118.30 . . . no
C34 C35 H35 120.85 . . . no
C36 C35 H35 120.62 . . . no
N31 C36 H36 119.82 . . . no
C35 C36 H36 120.25 . . . no

loop_
_geom_bond_atom_site_label_1
_geom_bond_atom_site_label_2
_geom_bond_distance
_geom_bond_site_symmetry_1
_geom_bond_site_symmetry_2
_geom_bond_publ_flag
Mo1 O1 1.672(17) . . yes
Mo1 O13 1.953(14) . . yes
Mo1 O15 1.896(16) . . yes
Mo1 O16 1.920(15) . . yes
Mo1 O21 1.901(14) . . yes
Mo1 O37 2.473(15) . . yes
Mo2 O2 1.670(14) . . yes
Mo2 O13 1.885(16) . . yes
Mo2 O14 2.117(13) . . yes
Mo2 O17 1.871(15) . . yes
Mo2 O18 1.922(15) . . yes
Mo2 O37 2.435(13) . . yes
Mo3 O3 1.676(17) . . yes
Mo3 O14 2.071(13) . . yes
Mo3 O15 1.909(15) . . yes
Mo3 O19 1.928(14) . . yes
Mo3 O20 1.915(13) . . yes
Mo3 O37 2.482(14) . . yes
Mo4 O4 1.650(13) . . yes
Mo4 O16 1.887(16) . . yes
Mo4 O22 1.883(14) . . yes
Mo4 O27 2.066(13) . . yes
Mo4 O28 1.945(14) . . yes
Mo4 O38 2.530(13) . . yes
Mo5 O5 1.657(14) . . yes
Mo5 O17 1.920(16) . . yes
Mo5 O22 1.874(15) . . yes
Mo5 O23 2.080(14) . . yes
Mo5 O29 1.882(15) . . yes
Mo5 O39 2.465(13) . . yes
Mo6 O6 1.678(14) . . yes
Mo6 O18 1.880(16) . . yes
Mo6 O23 2.069(14) . . yes
Mo6 O24 1.867(13) . . yes
Mo6 O30 1.866(14) . . yes
Mo6 O39 2.485(13) . . yes
Mo7 O7 1.690(13) . . yes
Mo7 O19 1.866(15) . . yes
Mo7 O24 1.881(13) . . yes
Mo7 O25 2.110(13) . . yes
Mo7 O31 1.876(14) . . yes
Mo7 O40 2.510(13) . . yes
Mo8 O8 1.654(14) . . yes
Mo8 O20 1.866(14) . . yes
Mo8 O25 2.119(14) . . yes
Mo8 O26 1.900(14) . . yes
Mo8 O32 1.891(15) . . yes
Mo8 O40 2.503(11) . . yes
Mo9 O9 1.677(14) . . yes
Mo9 O21 1.893(16) . . yes
Mo9 O26 1.843(14) . . yes
Mo9 O27 2.092(13) . . yes
Mo9 O33 1.923(15) . . yes
Mo9 O38 2.477(13) . . yes
Mo10 O10 1.685(16) . . yes
Mo10 O28 1.849(14) . . yes
Mo10 O33 1.950(14) . . yes
Mo10 O34 1.849(14) . . yes
Mo10 O36 2.112(13) . . yes
Mo10 O38 2.395(14) . . yes
Mo11 O11 1.682(16) . . yes
Mo11 O29 1.931(14) . . yes
Mo11 O30 1.945(14) . . yes
Mo11 O34 1.940(15) . . yes
Mo11 O35 1.917(13) . . yes
Mo11 O39 2.417(14) . . yes
Mo12 O12 1.649(16) . . yes
Mo12 O31 1.943(14) . . yes
Mo12 O32 1.942(14) . . yes
Mo12 O35 1.834(13) . . yes
Mo12 O36 2.072(13) . . yes
Mo12 O40 2.439(13) . . yes
P1 O37 1.522(16) . . yes
P1 O38 1.541(14) . . yes
P1 O39 1.547(14) . . yes
P1 O40 1.534(13) . . yes
N11 C12 1.36(4) . . yes
N11 C16 1.37(4) . . yes
N13 C12 1.32(3) . . yes
N13 C14 1.35(4) . . yes
N11 H11 0.8595 . . no
N21 C22 1.30(4) . . yes
N21 C26 1.30(4) . . yes
N23 C24 1.36(4) . . yes
N23 C22 1.38(4) . . yes
N21 H21 0.8596 . . no
N31 C36 1.35(4) . . yes
N31 C32 1.29(4) . . yes
N33 C32 1.31(5) . . yes
N33 C34 1.28(5) . . yes
C14 C15 1.38(4) . . no
C15 C16 1.33(4) . . no
C12 H12 0.9292 . . no
C14 H14 0.9299 . . no
C15 H15 0.9289 . . no
C16 H16 0.9333 . . no
C24 C25 1.35(4) . . no
C25 C26 1.24(4) . . no
C22 H22 0.9287 . . no
C24 H24 0.9313 . . no
C25 H25 0.9294 . . no
C26 H26 0.9291 . . no
C34 C35 1.35(5) . . no
C35 C36 1.29(5) . . no
C32 H32 0.9305 . . no
C34 H34 0.9335 . . no
C35 H35 0.9294 . . no
C36 H36 0.9323 . . no

loop_
_geom_contact_atom_site_label_1
_geom_contact_atom_site_label_2
_geom_contact_distance
_geom_contact_site_symmetry_1
_geom_contact_site_symmetry_2
_geom_contact_publ_flag
Mo1 C36 4.03(3) . 4_455 no
Mo2 C15 4.01(4) . 2_555 no
Mo2 N13 3.84(2) . . no
Mo2 C12 3.92(3) . . no
Mo2 C25 4.00(2) . 1_455 no
Mo2 C26 4.12(3) . 1_455 no
Mo3 C16 4.01(4) . 2_555 no
Mo3 N31 3.80(2) . 4_455 no
Mo3 C32 4.02(3) . 4_455 no
Mo4 C22 3.79(3) . 1_455 no
Mo4 C22 4.13(3) . 2_545 no
Mo4 O48 3.73(2) . 1_455 no
Mo4 N21 3.78(2) . 2_545 no
Mo4 C26 4.00(3) . 2_545 no
Mo5 C22 4.16(3) . 2_545 no
Mo5 N23 3.72(2) . 1_455 no
Mo5 C24 3.85(2) . 1_455 no
Mo5 O41 3.87(3) . 2_545 no
Mo5 O45 3.91(3) . 1_455 no
Mo6 C12 3.84(3) . . no
Mo6 N13 3.70(2) . 2_545 no
Mo6 C14 4.00(4) . 2_545 no
Mo7 O50 3.98(4) . 2_545 no
Mo7 C12 3.83(3) . 2_545 no
Mo7 C14 3.92(3) . . no
Mo8 C34 3.99(3) . 4_455 no
Mo8 O10 3.473(14) . 3_556 no
Mo8 N33 3.93(3) . 4_455 no
Mo9 O10 3.749(14) . 3_556 no
Mo9 C36 4.13(3) . 2_555 no
Mo9 Mo10 4.556(3) . 3_556 no
Mo9 C35 4.03(3) . 4_455 no
Mo9 O36 3.739(13) . 3_556 no
Mo10 C22 4.16(3) . 2_545 no
Mo10 Mo9 4.556(3) . 3_556 no
Mo10 O33 3.967(13) . 3_556 no
Mo10 N23 3.68(2) . 2_545 no
Mo10 C24 3.86(3) . 2_545 no
Mo11 O45 3.90(3) . 2_545 no
Mo11 C15 3.86(3) . 2_545 no
Mo12 C16 4.13(3) . 2_545 no
Mo12 N11 3.82(2) . 2_545 no
Mo12 O48 3.98(2) . 3_656 no
Mo1 H16 3.3636 . 2_555 no
Mo2 H12 3.3864 . . no
Mo2 H15 3.4296 . 2_555 no
Mo3 H16 3.3434 . 2_555 no
Mo4 H22 3.3759 . 1_455 no
Mo5 H22 3.5821 . 2_545 no
Mo7 H14 3.4983 . . no
Mo7 H12 3.4963 . 2_545 no
Mo9 H35 3.6189 . 4_455 no
Mo9 H36 3.5337 . 2_555 no
Mo12 H11 3.6130 . 2_545 no
O1 O45 2.94(4) . 2_555 no
O2 C25 3.39(3) . 1_455 no
O2 O7 2.99(2) . 2_555 no
O2 C15 3.39(4) . 2_555 no
O2 O42 3.00(4) . 4_454 no
O3 O46 3.21(6) . 2_545 no
O3 O44 3.23(3) . 2_555 no
O3 O6 3.13(2) . 2_555 no
O3 C32 3.41(3) . 4_455 no
O4 C22 3.28(4) . 1_455 no
O4 O47 3.16(5) . 1_455 no
O4 C26 3.24(4) . 2_545 no
O5 N33 3.01(3) . 1_455 no
O5 C34 3.06(3) . 1_455 no
O5 N23 3.17(3) . 1_455 no
O5 O45 2.84(4) . 1_455 no
O5 C24 3.17(3) . 1_455 no
O6 O46 3.19(6) . 1_545 no
O6 C12 3.33(4) . . no
O6 O3 3.13(2) . 2_545 no
O6 N11 3.13(3) . . no
O7 O42 2.98(5) . 3_656 no
O7 O2 2.99(2) . 2_545 no
O8 C34 3.30(4) . 4_455 no
O8 O10 3.01(2) . 3_556 no
O8 C24 3.34(3) . 4_455 no
O8 N33 3.06(4) . 4_455 no
O9 C36 3.20(4) . 2_555 no
O9 O36 3.15(2) . 3_556 no
O10 O26 2.782(19) . 3_556 no
O10 Mo9 3.749(14) . 3_556 no
O10 O8 3.01(2) . 3_556 no
O10 C24 3.08(3) . 2_545 no
O10 Mo8 3.473(14) . 3_556 no
O10 N23 3.22(2) . 2_545 no
O11 O45 2.99(3) . 2_545 no
O11 C26 3.13(4) . 1_445 no
O11 C15 3.24(4) . 2_545 no
O12 O44 3.07(3) . 2_545 no
O12 O48 3.17(3) . 3_656 no
O13 C26 3.33(3) . 1_455 no
O14 N13 2.81(3) . . no
O14 C16 3.20(4) . 2_555 no
O15 C36 3.17(3) . 4_455 no
O15 C16 3.30(4) . 2_555 no
O15 N31 3.19(3) . 4_455 no
O16 C22 3.16(3) . 1_455 no
O17 C24 3.13(3) . 1_455 no
O18 N13 2.99(3) . . no
O18 C12 2.94(3) . . no
O19 C14 3.33(3) . . no
O20 C32 3.35(4) . 4_455 no
O21 C35 3.33(3) . 4_455 no
O22 C22 3.40(4) . 2_545 no
O23 O41 2.73(3) . 2_545 no
O24 N13 3.26(3) . 2_545 no
O24 C12 3.35(4) . 2_545 no
O25 O50 2.80(4) . 2_545 no
O26 O10 2.782(19) . 3_556 no
O27 O48 2.70(3) . 1_455 no
O27 C35 3.32(4) . 2_555 no
O27 C36 3.30(4) . 2_555 no
O28 N21 3.26(3) . 2_545 no
O28 N23 3.18(3) . 2_545 no
O28 C22 3.19(3) . 2_545 no
O28 C26 3.32(3) . 2_545 no
O28 C24 3.21(3) . 2_545 no
O28 O48 3.24(3) . 1_455 no
O28 C25 3.30(3) . 2_545 no
O30 C15 3.28(4) . 2_545 no
O30 C14 2.94(4) . 2_545 no
O30 N13 3.21(3) . 2_545 no
O31 C12 3.12(3) . 2_545 no
O31 N11 3.02(3) . 2_545 no
O32 O48 3.19(3) . 3_656 no
O33 O36 2.875(18) . 3_556 no
O33 Mo10 3.967(13) . 3_556 no
O33 O33 3.21(2) . 3_556 no
O35 C16 3.35(4) . 2_545 no
O36 Mo9 3.739(14) . 3_556 no
O36 O33 2.875(18) . 3_556 no
O36 O9 3.15(2) . 3_556 no
O41 O23 2.73(3) . 2_555 no
O41 Mo5 3.87(3) . 2_555 no
O42 C25 3.38(6) . 4_455 no
O43 O46 3.03(8) . 1_545 no
O43 O44 2.87(6) . . no
O43 O41 2.86(6) . 2_545 no
O44 N11 2.75(3) . . no
O44 O3 3.23(3) . 2_545 no
O44 O12 3.07(3) . 2_555 no
O44 O43 2.87(6) . . no
O45 N23 2.90(4) . . no
O45 Mo11 3.90(3) . 2_555 no
O45 O1 2.94(4) . 2_545 no
O45 O11 2.99(3) . 2_555 no
O46 O3 3.21(6) . 2_555 no
O46 O50 2.78(7) . . no
O47 O48 2.98(5) . . no
O47 O46 2.65(8) . 2_545 no
O48 O47 2.98(5) . . no
O49 O42 3.00(5) . 3_656 no
O49 O50 3.09(4) . 2_545 no
O50 O25 2.80(4) . 2_555 no
O50 O46 2.78(7) . . no
O50 Mo7 3.98(3) . 2_555 no
O2 H15 2.7488 . 2_555 no
O2 H12 2.7456 . . no
O4 H22 2.5792 . 1_455 no
O5 H34 2.5680 . 1_455 no
O5 H24 2.7355 . 1_455 no
O8 H24 2.5093 . 4_455 no
O9 H36 2.3866 . 2_555 no
O9 H35 2.8514 . 4_455 no
O10 H24 2.8206 . 2_545 no
O11 H26 2.4041 . 1_445 no
O11 H15 2.8507 . 2_545 no
O11 H21 2.8378 . 1_445 no
O13 H15 2.8059 . 2_555 no
O13 H16 2.8334 . 2_555 no
O14 H16 2.8298 . 2_555 no
O15 H16 2.3929 . 2_555 no
O18 H12 2.7232 . . no
O19 H14 2.8509 . . no
O29 H22 2.7333 . 2_545 no
O31 H11 2.8223 . 2_545 no
O42 H25 2.5553 . 4_455 no
O43 H32 2.8458 . 1_455 no
O44 H11 1.8933 . . no
O45 H34 2.7668 . . no
O46 H14 2.9053 . 2_555 no
N11 O6 3.13(3) . . no
N11 O44 2.75(3) . . no
N11 O31 3.02(3) . 2_555 no
N11 Mo12 3.82(2) . 2_555 no
N13 O14 2.81(3) . . no
N13 Mo2 3.84(2) . . no
N13 Mo6 3.70(2) . 2_555 no
N13 O24 3.26(3) . 2_555 no
N13 O18 2.99(3) . . no
N13 O30 3.21(3) . 2_555 no
N21 O28 3.26(3) . 2_555 no
N21 Mo4 3.78(3) . 2_555 no
N23 O28 3.18(3) . 2_555 no
N23 O45 2.90(4) . . no
N23 Mo10 3.68(2) . 2_555 no
N23 O10 3.22(2) . 2_555 no
C12 Mo6 3.84(3) . . no
C12 Mo7 3.83(3) . 2_555 no
C12 O18 2.94(3) . . no
C12 Mo2 3.92(3) . . no
C12 O31 3.12(3) . 2_555 no
C12 O6 3.33(4) . . no
C12 O24 3.35(4) . 2_555 no
C14 Mo7 3.92(3) . . no
C14 Mo6 4.00(4) . 2_555 no
C14 O19 3.33(3) . . no
C14 O30 2.94(4) . 2_555 no
C15 O30 3.28(4) . 2_555 no
C15 O11 3.24(4) . 2_555 no
C15 Mo11 3.86(3) . 2_555 no
C15 Mo2 4.01(4) . 2_545 no
C15 O2 3.39(4) . 2_545 no
C16 Mo12 4.13(3) . 2_555 no
C16 O14 3.20(4) . 2_545 no
C16 O15 3.30(4) . 2_545 no
C16 Mo3 4.01(4) . 2_545 no
C16 O35 3.35(4) . 2_555 no
C22 Mo4 4.13(3) . 2_555 no
C22 O22 3.40(4) . 2_555 no
C22 O28 3.19(3) . 2_555 no
C22 Mo10 4.16(3) . 2_555 no
C22 Mo5 4.16(3) . 2_555 no
C24 O10 3.08(3) . 2_555 no
C24 O28 3.21(3) . 2_555 no
C24 Mo10 3.86(3) . 2_555 no
C25 O28 3.30(3) . 2_555 no
C26 Mo4 4.00(3) . 2_555 no
C26 O4 3.24(4) . 2_555 no
C26 O28 3.32(3) . 2_555 no
C35 O27 3.32(4) . 2_545 no
C36 O9 3.20(4) . 2_545 no
C36 Mo9 4.13(3) . 2_545 no
C36 O27 3.30(4) . 2_545 no
H11 O31 2.8223 . 2_555 no
H11 O44 1.8933 . . no
H11 Mo12 3.6130 . 2_555 no
H12 O18 2.7232 . . no
H12 Mo2 3.3864 . . no
H12 Mo7 3.4963 . 2_555 no
H12 O2 2.7456 . . no
H14 O46 2.9053 . 2_545 no
H14 Mo7 3.4983 . . no
H14 O19 2.8509 . . no
H15 O2 2.7488 . 2_545 no
H15 O11 2.8507 . 2_555 no
H15 Mo2 3.4296 . 2_545 no
H15 O13 2.8059 . 2_545 no
H16 Mo1 3.3636 . 2_545 no
H16 O13 2.8334 . 2_545 no
H16 Mo3 3.3434 . 2_545 no
H16 O15 2.3929 . 2_545 no
H16 O14 2.8298 . 2_545 no
H22 Mo5 3.5821 . 2_555 no
H22 O29 2.7333 . 2_555 no
H24 O10 2.8206 . 2_555 no
H34 O45 2.7668 . . no
H36 O9 2.3866 . 2_545 no
H36 Mo9 3.5337 . 2_545 no

loop_
_geom_hbond_atom_site_label_D
_geom_hbond_atom_site_label_H
_geom_hbond_atom_site_label_A
_geom_hbond_distance_DH
_geom_hbond_distance_HA
_geom_hbond_distance_DA
_geom_hbond_angle_DHA
_geom_hbond_site_symmetry_A
_geom_hbond_publ_flag
N11 H11 O44 0.8595 1.8933 2.75(3) 174.18 . yes
N21 H21 O45 0.8596 1.9957 2.84(4) 168.92 2_655 yes
C16 H16 O15 0.9333 2.3929 3.30(4) 164.14 2_545 yes
C22 H22 O4 0.9287 2.5792 3.28(4) 132.16 1_655 yes
C24 H24 O8 0.9313 2.5093 3.34(3) 148.68 4_554 yes
C25 H25 O42 0.9294 2.5553 3.38(5) 147.59 4_554 yes
C26 H26 O11 0.9291 2.4041 3.13(4) 135.21 1_665 yes
C34 H34 O5 0.9335 2.5680 3.06(3) 113.10 1_655 yes
C36 H36 O9 0.9323 2.3866 3.20(4) 146.32 2_545 yes
C36 H36 O12 0.9323 2.5991 3.17(4) 119.64 4_544 yes

loop_
_geom_torsion_atom_site_label_1
_geom_torsion_atom_site_label_2
_geom_torsion_atom_site_label_3
_geom_torsion_atom_site_label_4
_geom_torsion
_geom_torsion_site_symmetry_1
_geom_torsion_site_symmetry_2
_geom_torsion_site_symmetry_3
_geom_torsion_site_symmetry_4
_geom_torsion_publ_flag
O1 Mo1 O13 Mo2 173.6(11) . . . . no
O15 Mo1 O13 Mo2 73.6(11) . . . . no
O16 Mo1 O13 Mo2 -83.3(11) . . . . no
O21 Mo1 O13 Mo2 -9(2) . . . . no
O37 Mo1 O13 Mo2 2.3(9) . . . . no
O1 Mo1 O15 Mo3 -172.7(9) . . . . no
O13 Mo1 O15 Mo3 -72.8(10) . . . . no
O16 Mo1 O15 Mo3 0(2) . . . . no
O21 Mo1 O15 Mo3 83.5(10) . . . . no
O37 Mo1 O15 Mo3 -1.7(8) . . . . no
O1 Mo1 O16 Mo4 -126.5(15) . . . . no
O13 Mo1 O16 Mo4 133.7(16) . . . . no
O15 Mo1 O16 Mo4 60(2) . . . . no
O21 Mo1 O16 Mo4 -23.2(15) . . . . no
O37 Mo1 O16 Mo4 62.4(15) . . . . no
O1 Mo1 O21 Mo9 132.7(17) . . . . no
O13 Mo1 O21 Mo9 -45(3) . . . . no
O15 Mo1 O21 Mo9 -126.6(17) . . . . no
O16 Mo1 O21 Mo9 29.5(17) . . . . no
O37 Mo1 O21 Mo9 -55.4(16) . . . . no
O13 Mo1 O37 Mo2 -1.4(6) . . . . no
O13 Mo1 O37 Mo3 93.9(6) . . . . no
O13 Mo1 O37 P1 -134.3(11) . . . . no
O15 Mo1 O37 Mo2 -94.3(6) . . . . no
O15 Mo1 O37 Mo3 1.0(5) . . . . no
O15 Mo1 O37 P1 132.8(10) . . . . no
O16 Mo1 O37 Mo2 86.5(5) . . . . no
O16 Mo1 O37 Mo3 -178.2(5) . . . . no
O16 Mo1 O37 P1 -46.3(9) . . . . no
O21 Mo1 O37 Mo2 174.1(6) . . . . no
O21 Mo1 O37 Mo3 -90.5(5) . . . . no
O21 Mo1 O37 P1 41.3(10) . . . . no
O2 Mo2 O13 Mo1 -171.8(11) . . . . no
O14 Mo2 O13 Mo1 -74.4(11) . . . . no
O17 Mo2 O13 Mo1 84.0(11) . . . . no
O18 Mo2 O13 Mo1 -9(2) . . . . no
O37 Mo2 O13 Mo1 -2.3(9) . . . . no
O2 Mo2 O14 Mo3 166.0(8) . . . . no
O13 Mo2 O14 Mo3 65.4(8) . . . . no
O17 Mo2 O14 Mo3 -27(2) . . . . no
O18 Mo2 O14 Mo3 -92.3(8) . . . . no
O37 Mo2 O14 Mo3 -7.8(7) . . . . no
O2 Mo2 O17 Mo5 125.9(14) . . . . no
O13 Mo2 O17 Mo5 -132.0(14) . . . . no
O14 Mo2 O17 Mo5 -41(3) . . . . no
O18 Mo2 O17 Mo5 23.7(14) . . . . no
O37 Mo2 O17 Mo5 -59.2(14) . . . . no
O2 Mo2 O18 Mo6 -124.7(15) . . . . no
O13 Mo2 O18 Mo6 72(2) . . . . no
O14 Mo2 O18 Mo6 138.8(15) . . . . no
O17 Mo2 O18 Mo6 -21.7(15) . . . . no
O37 Mo2 O18 Mo6 66.2(15) . . . . no
O13 Mo2 O37 Mo1 1.4(6) . . . . no
O13 Mo2 O37 Mo3 -86.5(7) . . . . no
O13 Mo2 O37 P1 135.4(11) . . . . no
O14 Mo2 O37 Mo1 93.6(5) . . . . no
O14 Mo2 O37 Mo3 5.6(5) . . . . no
O14 Mo2 O37 P1 -132.5(11) . . . . no
O17 Mo2 O37 Mo1 -93.3(6) . . . . no
O17 Mo2 O37 Mo3 178.8(6) . . . . no
O17 Mo2 O37 P1 40.7(10) . . . . no
O18 Mo2 O37 Mo1 178.9(6) . . . . no
O18 Mo2 O37 Mo3 90.9(6) . . . . no
O18 Mo2 O37 P1 -47.2(10) . . . . no
O3 Mo3 O14 Mo2 -164.3(9) . . . . no
O15 Mo3 O14 Mo2 -63.2(8) . . . . no
O19 Mo3 O14 Mo2 93.6(8) . . . . no
O20 Mo3 O14 Mo2 26.3(19) . . . . no
O37 Mo3 O14 Mo2 7.6(7) . . . . no
O3 Mo3 O15 Mo1 171.7(9) . . . . no
O14 Mo3 O15 Mo1 73.3(9) . . . . no
O19 Mo3 O15 Mo1 5(2) . . . . no
O20 Mo3 O15 Mo1 -84.0(9) . . . . no
O37 Mo3 O15 Mo1 1.7(8) . . . . no
O3 Mo3 O19 Mo7 127.6(15) . . . . no
O14 Mo3 O19 Mo7 -134.7(15) . . . . no
O15 Mo3 O19 Mo7 -65(2) . . . . no
O20 Mo3 O19 Mo7 24.4(15) . . . . no
O37 Mo3 O19 Mo7 -62.5(15) . . . . no
O3 Mo3 O20 Mo8 -128.6(16) . . . . no
O14 Mo3 O20 Mo8 41(3) . . . . no
O15 Mo3 O20 Mo8 129.0(16) . . . . no
O19 Mo3 O20 Mo8 -26.0(16) . . . . no
O37 Mo3 O20 Mo8 58.3(16) . . . . no
O14 Mo3 O37 Mo1 -94.4(5) . . . . no
O14 Mo3 O37 Mo2 -5.7(5) . . . . no
O14 Mo3 O37 P1 132.5(10) . . . . no
O15 Mo3 O37 Mo1 -1.0(5) . . . . no
O15 Mo3 O37 Mo2 87.7(6) . . . . no
O15 Mo3 O37 P1 -134.1(10) . . . . no
O19 Mo3 O37 Mo1 -179.7(5) . . . . no
O19 Mo3 O37 Mo2 -91.1(6) . . . . no
O19 Mo3 O37 P1 47.2(9) . . . . no
O20 Mo3 O37 Mo1 92.7(5) . . . . no
O20 Mo3 O37 Mo2 -178.6(6) . . . . no
O20 Mo3 O37 P1 -40.4(10) . . . . no
O4 Mo4 O16 Mo1 144.5(15) . . . . no
O22 Mo4 O16 Mo1 -112.1(15) . . . . no
O27 Mo4 O16 Mo1 46.8(15) . . . . no
O28 Mo4 O16 Mo1 -15(2) . . . . no
O38 Mo4 O16 Mo1 -29.4(15) . . . . no
O4 Mo4 O22 Mo5 145(2) . . . . no
O16 Mo4 O22 Mo5 39(2) . . . . no
O27 Mo4 O22 Mo5 -48(4) . . . . no
O28 Mo4 O22 Mo5 -111(2) . . . . no
O38 Mo4 O22 Mo5 -41(2) . . . . no
O4 Mo4 O27 Mo9 -178.3(8) . . . . no
O16 Mo4 O27 Mo9 -74.2(8) . . . . no
O22 Mo4 O27 Mo9 15(2) . . . . no
O28 Mo4 O27 Mo9 79.6(8) . . . . no
O38 Mo4 O27 Mo9 8.1(7) . . . . no
O4 Mo4 O28 Mo10 -170.9(9) . . . . no
O16 Mo4 O28 Mo10 -11.2(17) . . . . no
O22 Mo4 O28 Mo10 87.3(10) . . . . no
O27 Mo4 O28 Mo10 -73.8(9) . . . . no
O38 Mo4 O28 Mo10 3.8(8) . . . . no
O16 Mo4 O38 Mo9 80.4(5) . . . . no
O16 Mo4 O38 Mo10 170.2(5) . . . . no
O16 Mo4 O38 P1 -53.5(10) . . . . no
O22 Mo4 O38 Mo9 176.2(6) . . . . no
O22 Mo4 O38 Mo10 -93.9(6) . . . . no
O22 Mo4 O38 P1 42.4(10) . . . . no
O27 Mo4 O38 Mo9 -6.1(5) . . . . no
O27 Mo4 O38 Mo10 83.8(5) . . . . no
O27 Mo4 O38 P1 -140.0(10) . . . . no
O28 Mo4 O38 Mo9 -92.2(5) . . . . no
O28 Mo4 O38 Mo10 -2.3(5) . . . . no
O28 Mo4 O38 P1 133.9(11) . . . . no
O5 Mo5 O17 Mo2 -144.1(14) . . . . no
O22 Mo5 O17 Mo2 113.1(14) . . . . no
O23 Mo5 O17 Mo2 -50.0(14) . . . . no
O29 Mo5 O17 Mo2 12(2) . . . . no
O39 Mo5 O17 Mo2 27.2(13) . . . . no
O5 Mo5 O22 Mo4 -145(2) . . . . no
O17 Mo5 O22 Mo4 -41(2) . . . . no
O29 Mo5 O22 Mo4 111(2) . . . . no
O39 Mo5 O22 Mo4 39(2) . . . . no
O5 Mo5 O23 Mo6 -178.8(9) . . . . no
O17 Mo5 O23 Mo6 77.7(8) . . . . no
O29 Mo5 O23 Mo6 -77.0(8) . . . . no
O39 Mo5 O23 Mo6 -3.8(7) . . . . no
O5 Mo5 O29 Mo11 168.0(9) . . . . no
O17 Mo5 O29 Mo11 11.3(18) . . . . no
O22 Mo5 O29 Mo11 -87.6(9) . . . . no
O23 Mo5 O29 Mo11 73.2(9) . . . . no
O39 Mo5 O29 Mo11 -4.0(8) . . . . no
O17 Mo5 O39 Mo6 -81.6(5) . . . . no
O17 Mo5 O39 Mo11 -170.1(5) . . . . no
O17 Mo5 O39 P1 55.3(10) . . . . no
O22 Mo5 O39 Mo6 -171.4(6) . . . . no
O22 Mo5 O39 Mo11 100.2(6) . . . . no
O22 Mo5 O39 P1 -34.5(10) . . . . no
O23 Mo5 O39 Mo6 2.8(5) . . . . no
O23 Mo5 O39 Mo11 -85.7(5) . . . . no
O23 Mo5 O39 P1 139.7(10) . . . . no
O29 Mo5 O39 Mo6 91.0(6) . . . . no
O29 Mo5 O39 Mo11 2.6(5) . . . . no
O29 Mo5 O39 P1 -132.1(11) . . . . no
O6 Mo6 O18 Mo2 141.1(14) . . . . no
O23 Mo6 O18 Mo2 46.7(15) . . . . no
O24 Mo6 O18 Mo2 -116.5(15) . . . . no
O30 Mo6 O18 Mo2 -14(2) . . . . no
O39 Mo6 O18 Mo2 -30.5(14) . . . . no
O6 Mo6 O23 Mo5 179.8(8) . . . . no
O18 Mo6 O23 Mo5 -75.8(8) . . . . no
O30 Mo6 O23 Mo5 76.6(8) . . . . no
O39 Mo6 O23 Mo5 3.7(7) . . . . no
O6 Mo6 O24 Mo7 151(2) . . . . no
O18 Mo6 O24 Mo7 45(2) . . . . no
O30 Mo6 O24 Mo7 -104(2) . . . . no
O39 Mo6 O24 Mo7 -33(2) . . . . no
O6 Mo6 O30 Mo11 -170.1(9) . . . . no
O18 Mo6 O30 Mo11 -14.4(17) . . . . no
O23 Mo6 O30 Mo11 -75.2(9) . . . . no
O24 Mo6 O30 Mo11 86.9(9) . . . . no
O39 Mo6 O30 Mo11 2.2(8) . . . . no
O18 Mo6 O39 Mo5 81.4(5) . . . . no
O18 Mo6 O39 Mo11 169.8(6) . . . . no
O18 Mo6 O39 P1 -57.3(10) . . . . no
O23 Mo6 O39 Mo5 -2.8(5) . . . . no
O23 Mo6 O39 Mo11 85.5(5) . . . . no
O23 Mo6 O39 P1 -141.6(10) . . . . no
O24 Mo6 O39 Mo5 174.1(6) . . . . no
O24 Mo6 O39 Mo11 -97.6(5) . . . . no
O24 Mo6 O39 P1 35.3(10) . . . . no
O30 Mo6 O39 Mo5 -89.7(6) . . . . no
O30 Mo6 O39 Mo11 -1.4(5) . . . . no
O30 Mo6 O39 P1 131.5(10) . . . . no
O7 Mo7 O19 Mo3 -142.7(14) . . . . no
O24 Mo7 O19 Mo3 112.2(15) . . . . no
O25 Mo7 O19 Mo3 -50.1(15) . . . . no
O31 Mo7 O19 Mo3 8(2) . . . . no
O40 Mo7 O19 Mo3 28.1(14) . . . . no
O7 Mo7 O24 Mo6 -153(2) . . . . no
O19 Mo7 O24 Mo6 -46(2) . . . . no
O31 Mo7 O24 Mo6 105(2) . . . . no
O40 Mo7 O24 Mo6 33(2) . . . . no
O7 Mo7 O25 Mo8 179.4(9) . . . . no
O19 Mo7 O25 Mo8 74.6(8) . . . . no
O31 Mo7 O25 Mo8 -80.6(8) . . . . no
O40 Mo7 O25 Mo8 -6.5(6) . . . . no
O7 Mo7 O31 Mo12 169.2(8) . . . . no
O19 Mo7 O31 Mo12 17.8(17) . . . . no
O24 Mo7 O31 Mo12 -86.1(9) . . . . no
O25 Mo7 O31 Mo12 76.5(9) . . . . no
O40 Mo7 O31 Mo12 -2.8(7) . . . . no
O19 Mo7 O40 Mo8 -80.3(5) . . . . no
O19 Mo7 O40 Mo12 -168.2(5) . . . . no
O19 Mo7 O40 P1 56.8(9) . . . . no
O24 Mo7 O40 Mo8 -174.5(6) . . . . no
O24 Mo7 O40 Mo12 97.6(5) . . . . no
O24 Mo7 O40 P1 -37.4(9) . . . . no
O25 Mo7 O40 Mo8 5.0(5) . . . . no
O25 Mo7 O40 Mo12 -82.9(5) . . . . no
O25 Mo7 O40 P1 142.1(10) . . . . no
O31 Mo7 O40 Mo8 89.7(5) . . . . no
O31 Mo7 O40 Mo12 1.8(5) . . . . no
O31 Mo7 O40 P1 -133.2(10) . . . . no
O8 Mo8 O20 Mo3 146.3(16) . . . . no
O25 Mo8 O20 Mo3 52.0(16) . . . . no
O26 Mo8 O20 Mo3 -109.2(16) . . . . no
O32 Mo8 O20 Mo3 -9(2) . . . . no
O40 Mo8 O20 Mo3 -26.2(15) . . . . no
O8 Mo8 O25 Mo7 -177.4(8) . . . . no
O20 Mo8 O25 Mo7 -75.0(8) . . . . no
O32 Mo8 O25 Mo7 79.5(8) . . . . no
O40 Mo8 O25 Mo7 6.5(6) . . . . no
O8 Mo8 O26 Mo9 143(2) . . . . no
O20 Mo8 O26 Mo9 40(2) . . . . no
O32 Mo8 O26 Mo9 -112(2) . . . . no
O40 Mo8 O26 Mo9 -40(2) . . . . no
O8 Mo8 O32 Mo12 -166.5(10) . . . . no
O20 Mo8 O32 Mo12 -11.4(19) . . . . no
O25 Mo8 O32 Mo12 -72.3(9) . . . . no
O26 Mo8 O32 Mo12 88.2(9) . . . . no
O40 Mo8 O32 Mo12 6.6(8) . . . . no
O20 Mo8 O40 Mo7 79.9(5) . . . . no
O20 Mo8 O40 Mo12 167.0(6) . . . . no
O20 Mo8 O40 P1 -56.6(9) . . . . no
O25 Mo8 O40 Mo7 -5.0(5) . . . . no
O25 Mo8 O40 Mo12 82.2(5) . . . . no
O25 Mo8 O40 P1 -141.4(10) . . . . no
O26 Mo8 O40 Mo7 171.9(6) . . . . no
O26 Mo8 O40 Mo12 -100.9(5) . . . . no
O26 Mo8 O40 P1 35.5(9) . . . . no
O32 Mo8 O40 Mo7 -91.3(6) . . . . no
O32 Mo8 O40 Mo12 -4.2(5) . . . . no
O32 Mo8 O40 P1 132.2(10) . . . . no
O9 Mo9 O21 Mo1 -149.6(16) . . . . no
O26 Mo9 O21 Mo1 107.3(16) . . . . no
O27 Mo9 O21 Mo1 -54.3(16) . . . . no
O33 Mo9 O21 Mo1 1(3) . . . . no
O38 Mo9 O21 Mo1 23.0(16) . . . . no
O9 Mo9 O26 Mo8 -143(2) . . . . no
O21 Mo9 O26 Mo8 -39(3) . . . . no
O33 Mo9 O26 Mo8 113(2) . . . . no
O38 Mo9 O26 Mo8 42(2) . . . . no
O9 Mo9 O27 Mo4 176.8(9) . . . . no
O21 Mo9 O27 Mo4 74.8(8) . . . . no
O33 Mo9 O27 Mo4 -81.1(8) . . . . no
O38 Mo9 O27 Mo4 -8.2(7) . . . . no
O9 Mo9 O33 Mo10 167.3(9) . . . . no
O21 Mo9 O33 Mo10 16.3(18) . . . . no
O26 Mo9 O33 Mo10 -89.6(9) . . . . no
O27 Mo9 O33 Mo10 72.1(9) . . . . no
O38 Mo9 O33 Mo10 -6.2(8) . . . . no
O21 Mo9 O38 Mo4 -77.5(5) . . . . no
O21 Mo9 O38 Mo10 -165.0(6) . . . . no
O21 Mo9 O38 P1 56.9(10) . . . . no
O26 Mo9 O38 Mo4 -172.7(6) . . . . no
O26 Mo9 O38 Mo10 99.9(6) . . . . no
O26 Mo9 O38 P1 -38.3(10) . . . . no
O27 Mo9 O38 Mo4 6.0(5) . . . . no
O27 Mo9 O38 Mo10 -81.5(5) . . . . no
O27 Mo9 O38 P1 140.4(10) . . . . no
O33 Mo9 O38 Mo4 91.6(6) . . . . no
O33 Mo9 O38 Mo10 4.1(5) . . . . no
O33 Mo9 O38 P1 -134.0(11) . . . . no
O10 Mo10 O28 Mo4 170.5(9) . . . . no
O33 Mo10 O28 Mo4 67.9(9) . . . . no
O34 Mo10 O28 Mo4 -87.1(10) . . . . no
O36 Mo10 O28 Mo4 0(2) . . . . no
O38 Mo10 O28 Mo4 -3.9(8) . . . . no
O10 Mo10 O33 Mo9 -169.5(9) . . . . no
O28 Mo10 O33 Mo9 -67.2(9) . . . . no
O34 Mo10 O33 Mo9 36.7(19) . . . . no
O36 Mo10 O33 Mo9 91.1(9) . . . . no
O38 Mo10 O33 Mo9 6.4(8) . . . . no
O10 Mo10 O34 Mo11 -141(2) . . . . no
O28 Mo10 O34 Mo11 116(2) . . . . no
O33 Mo10 O34 Mo11 13(3) . . . . no
O36 Mo10 O34 Mo11 -41(2) . . . . no
O38 Mo10 O34 Mo11 42(2) . . . . no
O10 Mo10 O36 Mo12 124.8(12) . . . . no
O28 Mo10 O36 Mo12 -65(2) . . . . no
O33 Mo10 O36 Mo12 -134.9(12) . . . . no
O34 Mo10 O36 Mo12 24.4(12) . . . . no
O38 Mo10 O36 Mo12 -60.9(11) . . . . no
O28 Mo10 O38 Mo4 2.4(5) . . . . no
O28 Mo10 O38 Mo9 92.6(5) . . . . no
O28 Mo10 O38 P1 -131.7(10) . . . . no
O33 Mo10 O38 Mo4 -94.2(5) . . . . no
O33 Mo10 O38 Mo9 -4.0(5) . . . . no
O33 Mo10 O38 P1 131.6(10) . . . . no
O34 Mo10 O38 Mo4 98.5(6) . . . . no
O34 Mo10 O38 Mo9 -171.3(6) . . . . no
O34 Mo10 O38 P1 -35.7(10) . . . . no
O36 Mo10 O38 Mo4 -175.9(5) . . . . no
O36 Mo10 O38 Mo9 -85.7(5) . . . . no
O36 Mo10 O38 P1 49.9(9) . . . . no
O11 Mo11 O29 Mo5 -169.1(10) . . . . no
O30 Mo11 O29 Mo5 -67.4(9) . . . . no
O34 Mo11 O29 Mo5 87.7(9) . . . . no
O35 Mo11 O29 Mo5 21(2) . . . . no
O39 Mo11 O29 Mo5 4.0(8) . . . . no
O11 Mo11 O30 Mo6 170.8(9) . . . . no
O29 Mo11 O30 Mo6 69.8(9) . . . . no
O34 Mo11 O30 Mo6 -12.7(19) . . . . no
O35 Mo11 O30 Mo6 -86.1(9) . . . . no
O39 Mo11 O30 Mo6 -2.3(8) . . . . no
O11 Mo11 O34 Mo10 141(2) . . . . no
O29 Mo11 O34 Mo10 -118(2) . . . . no
O30 Mo11 O34 Mo10 -35(3) . . . . no
O35 Mo11 O34 Mo10 40(2) . . . . no
O39 Mo11 O34 Mo10 -45(2) . . . . no
O11 Mo11 O35 Mo12 -137(2) . . . . no
O29 Mo11 O35 Mo12 32(3) . . . . no
O30 Mo11 O35 Mo12 121(2) . . . . no
O34 Mo11 O35 Mo12 -35(2) . . . . no
O39 Mo11 O35 Mo12 49(2) . . . . no
O29 Mo11 O39 Mo5 -2.5(5) . . . . no
O29 Mo11 O39 Mo6 -93.6(5) . . . . no
O29 Mo11 O39 P1 133.8(10) . . . . no
O30 Mo11 O39 Mo5 92.5(5) . . . . no
O30 Mo11 O39 Mo6 1.3(5) . . . . no
O30 Mo11 O39 P1 -131.2(10) . . . . no
O34 Mo11 O39 Mo5 -92.0(5) . . . . no
O34 Mo11 O39 Mo6 176.9(5) . . . . no
O34 Mo11 O39 P1 44.4(9) . . . . no
O35 Mo11 O39 Mo5 -175.5(5) . . . . no
O35 Mo11 O39 Mo6 93.3(5) . . . . no
O35 Mo11 O39 P1 -39.2(9) . . . . no
O12 Mo12 O31 Mo7 -171.5(9) . . . . no
O32 Mo12 O31 Mo7 -68.8(9) . . . . no
O35 Mo12 O31 Mo7 85.0(9) . . . . no
O36 Mo12 O31 Mo7 -0.7(19) . . . . no
O40 Mo12 O31 Mo7 2.8(7) . . . . no
O12 Mo12 O32 Mo8 166.9(10) . . . . no
O31 Mo12 O32 Mo8 65.6(10) . . . . no
O35 Mo12 O32 Mo8 -31(2) . . . . no
O36 Mo12 O32 Mo8 -91.3(10) . . . . no
O40 Mo12 O32 Mo8 -6.8(8) . . . . no
O12 Mo12 O35 Mo11 138(2) . . . . no
O31 Mo12 O35 Mo11 -121(2) . . . . no
O32 Mo12 O35 Mo11 -24(3) . . . . no
O36 Mo12 O35 Mo11 35(2) . . . . no
O40 Mo12 O35 Mo11 -47(2) . . . . no
O12 Mo12 O36 Mo10 -125.3(12) . . . . no
O31 Mo12 O36 Mo10 64.0(19) . . . . no
O32 Mo12 O36 Mo10 134.3(12) . . . . no
O35 Mo12 O36 Mo10 -23.0(12) . . . . no
O40 Mo12 O36 Mo10 60.5(11) . . . . no
O31 Mo12 O40 Mo7 -1.7(4) . . . . no
O31 Mo12 O40 Mo8 -92.3(5) . . . . no
O31 Mo12 O40 P1 131.9(9) . . . . no
O32 Mo12 O40 Mo7 94.6(5) . . . . no
O32 Mo12 O40 Mo8 4.1(5) . . . . no
O32 Mo12 O40 P1 -131.7(9) . . . . no
O35 Mo12 O40 Mo7 -96.0(5) . . . . no
O35 Mo12 O40 Mo8 173.5(5) . . . . no
O35 Mo12 O40 P1 37.6(9) . . . . no
O36 Mo12 O40 Mo7 176.8(5) . . . . no
O36 Mo12 O40 Mo8 86.2(5) . . . . no
O36 Mo12 O40 P1 -49.6(8) . . . . no
O38 P1 O37 Mo1 2.0(11) . . . . no
O39 P1 O37 Mo1 120.4(9) . . . . no
O40 P1 O37 Mo1 -119.1(8) . . . . no
O38 P1 O37 Mo2 -115.4(9) . . . . no
O39 P1 O37 Mo2 2.9(12) . . . . no
O40 P1 O37 Mo2 123.5(8) . . . . no
O38 P1 O37 Mo3 118.0(9) . . . . no
O39 P1 O37 Mo3 -123.7(8) . . . . no
O40 P1 O37 Mo3 -3.1(11) . . . . no
O37 P1 O38 Mo4 57.7(11) . . . . no
O39 P1 O38 Mo4 -61.1(11) . . . . no
O40 P1 O38 Mo4 178.1(8) . . . . no
O37 P1 O38 Mo9 -61.4(10) . . . . no
O39 P1 O38 Mo9 179.7(8) . . . . no
O40 P1 O38 Mo9 59.0(11) . . . . no
O37 P1 O38 Mo10 176.5(8) . . . . no
O39 P1 O38 Mo10 57.6(11) . . . . no
O40 P1 O38 Mo10 -63.1(11) . . . . no
O37 P1 O39 Mo5 -62.4(11) . . . . no
O38 P1 O39 Mo5 56.8(11) . . . . no
O40 P1 O39 Mo5 177.6(8) . . . . no
O37 P1 O39 Mo6 61.5(11) . . . . no
O38 P1 O39 Mo6 -179.3(8) . . . . no
O40 P1 O39 Mo6 -58.5(11) . . . . no
O37 P1 O39 Mo11 178.0(8) . . . . no
O38 P1 O39 Mo11 -62.8(10) . . . . no
O40 P1 O39 Mo11 58.0(10) . . . . no
O37 P1 O40 Mo7 -59.7(10) . . . . no
O38 P1 O40 Mo7 179.7(8) . . . . no
O39 P1 O40 Mo7 60.1(10) . . . . no
O37 P1 O40 Mo8 62.6(10) . . . . no
O38 P1 O40 Mo8 -58.0(11) . . . . no
O39 P1 O40 Mo8 -177.5(8) . . . . no
O37 P1 O40 Mo12 -177.2(7) . . . . no
O38 P1 O40 Mo12 62.1(10) . . . . no
O39 P1 O40 Mo12 -57.4(10) . . . . no
C16 N11 C12 N13 3(5) . . . . no
C12 N11 C16 C15 -1(5) . . . . no
C14 N13 C12 N11 -7(4) . . . . no
C12 N13 C14 C15 9(5) . . . . no
C26 N21 C22 N23 -1(5) . . . . no
C22 N21 C26 C25 2(5) . . . . no
C22 N23 C24 C25 0(4) . . . . no
C24 N23 C22 N21 0(4) . . . . no
C36 N31 C32 N33 -3(5) . . . . no
C32 N31 C36 C35 4(5) . . . . no
C34 N33 C32 N31 3(5) . . . . no
C32 N33 C34 C35 -4(5) . . . . no
N13 C14 C15 C16 -7(5) . . . . no
C14 C15 C16 N11 3(5) . . . . no
N23 C24 C25 C26 0(4) . . . . no
C24 C25 C26 N21 -1(5) . . . . no
N33 C34 C35 C36 5(5) . . . . no
C34 C35 C36 N31 -5(5) . . . . no
